data_2022527
loop_
_publ_author_name
'Kaduk, James A.'
'Boaz, Nicholas C.'
'Markun, Emma L.'
'Gindhart, Amy M.'
'Blanton, Thomas N.'

_publ_section_title
;
 Cynarine monohydrate from synchrotron powder X-ray diffraction data
;
_journal_coeditor_code CU3179
_journal_issue 2
_journal_name_full 'Acta Crystallographica Section C'
_journal_page_first
;
;
_journal_paper_doi 10.1107/S2053229622000687
_journal_volume 78
_journal_year 2022
_chemical_formula_analytical C25H26O13
_chemical_formula_iupac 'C25 H24 O12, H2 O'
_chemical_formula_moiety 'C25 H24 O12, H2 O'
_chemical_formula_structural (C25H24O12)(H2O)
_chemical_formula_sum 'C25 H26 O13'
_chemical_formula_weight 534.47
_chemical_name_common 'cynarine monohydrate'
_chemical_name_systematic
'1,3-Bis{[(<i>E</i>)-3-(3,4-dihydroxyphenyl)prop-2-enoyl]oxy}-4,5-dihydroxycyclohexane-1-carboxylic acid monohydrate'
_space_group_IT_number 4
_space_group_name_Hall 'P 2yb'
_space_group_name_H-M_alt 'P 1 21 1'
_symmetry_cell_setting monoclinic
_symmetry_space_group_name_Hall 'P 2yb'
_symmetry_space_group_name_H-M 'P 1 21 1'
_audit_creation_method 'created in GSAS-II'
_cell_angle_alpha 90
_cell_angle_beta 94.9763(4)
_cell_angle_gamma 90
_cell_formula_units_Z 2
_cell_length_a 13.88124(12)
_cell_length_b 15.36081(4)
_cell_length_c 5.59335(2)
_cell_volume 1188.158(12)
_computing_molecular_graphics 'Mercury, Diamond'
_computing_publication_material publCIF
_computing_structure_refinement
;
GSAS-II (Toby & Von Dreele, 2013)
;
_computing_structure_solution FOX
_diffrn_ambient_temperature 295
_diffrn_detector 'multiple scintillation counters'
_diffrn_measurement_device_type '11-BM, Advanced Photon Source, Argonne National Laboratory'
_diffrn_radiation_probe x-ray
_diffrn_radiation_type synchrotron
_diffrn_radiation_wavelength 0.45815
_diffrn_source synchrotron
_exptl_absorpt_coefficient_mu 0.009
_exptl_crystal_density_diffrn 1.4939
_pd_calc_method 'Rietveld Refinement'
_pd_char_colour tan
_pd_instr_dist_spec/anal 1000
_pd_instr_location '11-BM, APS, Argonne National Laboratory'
_pd_meas_2theta_range_inc 0.00100
_pd_meas_2theta_range_max 49.99654
_pd_meas_2theta_range_min 0.50000
_pd_meas_number_of_points 49575
_pd_meas_scan_method step
_pd_phase_name 'cynarine hydrate, C25 H24 O12 (H2 O)'
_pd_proc_info_datetime 2021-09-19T15:39
_pd_proc_info_excluded_regions
;
0.5-1.8 and 30-50
;
_pd_proc_ls_background_function
;
Background function: "chebyschev-1" function with 12 terms:
    162.64(21), -76.0(3), 19.23(28), -0.00(28), -10.09(26), -3.82(25),
    18.77(23), -18.02(24), 22.04(22), -19.66(22), 8.17(19), 0.80(16),
;
_pd_proc_ls_pref_orient_corr
;
Simple spherical harmonic correction Order = 2
    Coefficients:  0:0:C(2,-2) = 0.1271(31); 0:0:C(2,0) = 0.050(4);
    0:0:C(2,2) = 0.0186(27);
;
_pd_proc_ls_profile_function
;
Finger-Cox-Jephcoat function parameters U, V, W, X, Y, SH/L:
  peak variance(Gauss) = Utan(Th)^2^+Vtan(Th)+W:
  peak HW(Lorentz) = X/cos(Th)+Ytan(Th); SH/L = S/L+H/L
  U, V, W in (centideg)^2^, X & Y in centideg
    1.163, -0.126, 0.063, 0.000, 0.000, 0.002,
  Crystallite size in microns with "isotropic" model:
  parameters: Size, G/L mix
    1.000, 1.000,
  Microstrain, "generalized" model (10^6^ * delta Q/Q)
  parameters: S400, S040, S004, S220, S202, S022, S301, S103, S121, G/L mix
    256.163, 72.076, 15203.783, 86.451, 2030.750, 984.854, 953.498,
    297.185, -466.993, 1.000,
;
_pd_proc_ls_prof_R_factor 0.05663
_pd_proc_ls_prof_wR_expected 0.05885
_pd_proc_ls_prof_wR_factor 0.07008
_pd_spec_mounting 'Kapton capillary'
_pd_spec_mount_mode transmission
_pd_spec_shape cylinder
_pd_spec_size_axial 3.0
_pd_spec_size_equat 1.5
_pd_spec_size_thick 1.5
_refine_diff_density_max 0.245
_refine_diff_density_min -0.246
_refine_ls_goodness_of_fit_all 1.226
_refine_ls_hydrogen_treatment noref
_refine_ls_matrix_type full
_refine_ls_number_constraints 4
_refine_ls_number_parameters 146
_refine_ls_number_restraints 95
_refine_ls_shift/su_max 0.9104
_refine_ls_weighting_scheme sigma
_refine_ls_wR_factor_obs 0.07197
_reflns_number_total 1881
_cod_data_source_file cu3179sup1.cif
_cod_data_source_block cynarine_5
_cod_original_cell_volume 1188.158(6)
_cod_database_code 2022527

loop_
_space_group_symop_id
_space_group_symop_operation_xyz
1 x,y,z
2 -x,1/2+y,-z

loop_
_atom_site_type_symbol
_atom_site_label
_atom_site_fract_x
_atom_site_fract_y
_atom_site_fract_z
_atom_site_U_iso_or_equiv
_atom_site_adp_type
_atom_site_occupancy
_atom_site_site_symmetry_multiplicity
O O1 0.1728(3) -0.04483 0.1064(8) 0.0172 Uiso 1.0000 2
O O2 0.2516(2) 0.0659(3) 0.4396(5) 0.0172(7) Uiso 1.0000 2
O O3 0.1372(3) 0.2178(3) 0.5169(8) 0.0309 Uiso 1.0000 2
O O4 0.0098(4) 0.1885(3) 0.0918(8) 0.0309 Uiso 1.0000 2
O O5 -0.0063(4) -0.1590(4) 0.3723(7) 0.0309 Uiso 1.0000 2
O O6 0.0118(4) -0.1485(4) -0.0173(7) 0.0309 Uiso 1.0000 2
O O7 0.2264(3) -0.1714(3) 0.2768(8) 0.0172 Uiso 1.0000 2
O O8 0.3396(3) 0.1266(3) 0.7567(7) 0.0172 Uiso 1.0000 2
O O9 0.7233(3) -0.2470(4) -0.0767(8) 0.0313 Uiso 1.0000 2
O O10 0.8222(3) 0.2234(4) 0.3131(9) 0.0313 Uiso 1.0000 2
O O11 0.7220(3) -0.1592(4) -0.4957(7) 0.0313 Uiso 1.0000 2
O O12 0.8212(3) 0.1230(4) -0.0820(7) 0.0313 Uiso 1.0000 2
C C13 0.0873(2) -0.0424(2) 0.2396(6) 0.0309(7) Uiso 1.0000 2
C C14 0.1179(3) -0.0296(3) 0.5077(6) 0.0309 Uiso 1.0000 2
C C15 0.1631(2) 0.0605(3) 0.5644(5) 0.0309 Uiso 1.0000 2
C C16 0.0236(3) 0.0338(3) 0.1470(7) 0.0309 Uiso 1.0000 2
C C17 0.0956(2) 0.1342(3) 0.4644(6) 0.0309 Uiso 1.0000 2
C C18 0.0723(3) 0.1215(3) 0.1967(5) 0.0309 Uiso 1.0000 2
C C19 0.0309(3) -0.1262(3) 0.1921(6) 0.0309 Uiso 1.0000 2
C C20 0.2376(3) -0.1098(4) 0.1497(11) 0.0172 Uiso 1.0000 2
C C21 0.3316(3) 0.1033(5) 0.5498(7) 0.0172 Uiso 1.0000 2
C C22 0.3200(4) -0.1023(4) -0.0002(12) 0.0172 Uiso 1.0000 2
C C23 0.4116(3) 0.0985(5) 0.3928(8) 0.0172 Uiso 1.0000 2
C C24 0.3924(3) -0.1592(4) 0.0116(11) 0.0172 Uiso 1.0000 2
C C25 0.5008(3) 0.1240(5) 0.4576(7) 0.0172 Uiso 1.0000 2
C C26 0.4808(3) -0.1537(5) -0.1110(9) 0.0313(6) Uiso 1.0000 2
C C27 0.5800(3) 0.1302(4) 0.3017(9) 0.0313 Uiso 1.0000 2
C C28 0.5610(3) -0.2045(4) -0.0360(9) 0.0313 Uiso 1.0000 2
C C29 0.4823(3) -0.1080(5) -0.3244(9) 0.0313 Uiso 1.0000 2
C C30 0.6641(3) 0.1747(5) 0.3821(9) 0.0313 Uiso 1.0000 2
C C31 0.5831(3) 0.0751(4) 0.1070(9) 0.0313 Uiso 1.0000 2
C C32 0.6466(3) -0.1962(4) -0.1447(8) 0.0313 Uiso 1.0000 2
C C33 0.5652(3) -0.1047(5) -0.4462(9) 0.0313 Uiso 1.0000 2
C C34 0.7454(3) 0.1707(5) 0.2560(10) 0.0313 Uiso 1.0000 2
C C35 0.6616(3) 0.0758(5) -0.0289(7) 0.0313 Uiso 1.0000 2
C C36 0.6485(3) -0.1475(4) -0.3546(8) 0.0313 Uiso 1.0000 2
C C37 0.7460(3) 0.1172(4) 0.0565(8) 0.0313 Uiso 1.0000 2
H H38 0.05196 -0.03641 0.61447 0.0405 Uiso 1.0000 2
H H39 0.17270 -0.08207 0.56884 0.0405 Uiso 1.0000 2
H H40 0.18056 0.06862 0.76609 0.0405 Uiso 1.0000 2
H H41 0.006581 0.02736 -0.05529 0.0405 Uiso 1.0000 2
H H42 -0.04692 0.03207 0.23719 0.0405 Uiso 1.0000 2
H H43 -0.00055 0.13650 0.44616 0.0405 Uiso 1.0000 2
H H44 0.14282 0.12270 0.10628 0.0405 Uiso 1.0000 2
H H45 0.10907 0.24003 0.39027 0.0405 Uiso 1.0000 2
H H46 -0.00194 0.22937 -0.02964 0.0405 Uiso 1.0000 2
H H47 -0.03874 -0.21065 0.42906 0.0405 Uiso 1.0000 2
H H48 0.32303 -0.04605 -0.13227 0.0223 Uiso 1.0000 2
H H49 0.39810 0.07147 0.20304 0.0223 Uiso 1.0000 2
H H50 0.38904 -0.22010 0.12708 0.0223 Uiso 1.0000 2
H H51 0.52206 0.14383 0.65142 0.0223 Uiso 1.0000 2
H H52 0.55658 -0.25341 0.11596 0.0406 Uiso 1.0000 2
H H53 0.41468 -0.07238 -0.40248 0.0406 Uiso 1.0000 2
H H54 0.66638 0.21501 0.55363 0.0406 Uiso 1.0000 2
H H55 0.52053 0.02860 0.05747 0.0406 Uiso 1.0000 2
H H56 0.56494 -0.06685 -0.62155 0.0406 Uiso 1.0000 2
H H57 0.65668 0.04222 -0.21131 0.0406 Uiso 1.0000 2
H H58 0.71189 -0.28322 0.08019 0.0406 Uiso 1.0000 2
H H59 0.80810 0.25425 0.47297 0.0406 Uiso 1.0000 2
H H60 0.77235 -0.20131 -0.39372 0.0406 Uiso 1.0000 2
H H61 0.86650 0.14729 -0.02780 0.0406 Uiso 1.0000 2
O O62 0.1631(5) 0.5049(5) 0.4284(12) 0.114(3) Uiso 1.0000 2
H H63 0.18734 0.44997 0.47321 0.1539 Uiso 1.0000 2
H H64 0.16863 0.53948 0.34780 0.1539 Uiso 1.0000 2

loop_
_atom_type_symbol
_atom_type_number_in_cell
_atom_type_scat_Cromer_Mann_a1
_atom_type_scat_Cromer_Mann_a2
_atom_type_scat_Cromer_Mann_a3
_atom_type_scat_Cromer_Mann_a4
_atom_type_scat_Cromer_Mann_b1
_atom_type_scat_Cromer_Mann_b2
_atom_type_scat_Cromer_Mann_b3
_atom_type_scat_Cromer_Mann_b4
_atom_type_scat_Cromer_Mann_c
_atom_type_scat_dispersion_source
_atom_type_scat_length_neutron
_atom_type_scat_dispersion_real
_atom_type_scat_dispersion_imag
_atom_type_scat_source
C 50 2.31 1.02 1.5886 0.865 20.8439 10.2075 0.5687 51.6512 0.2156 https://subversion.xray.aps.anl.gov/pyGSAS/trunk/atmdata.py 0.6648 0.001 0.001 https://subversion.xray.aps.anl.gov/pyGSAS/trunk/at
H 52 0.493 0.3229 0.1402 0.0408 10.5109 26.1257 3.1424 57.7997 0.003 https://subversion.xray.aps.anl.gov/pyGSAS/trunk/atmdata.py -0.3741 0.000 0.000 https://subversion.xray.aps.anl.gov/pyGSAS/trun
O 26 3.0485 2.2868 1.5463 0.867 13.2771 5.7011 0.3239 32.9089 0.2508 https://subversion.xray.aps.anl.gov/pyGSAS/trunk/atmdata.py 0.5805 0.003 0.002 https://subversion.xray.aps.anl.gov/pyGSAS/trunk

loop_
_geom_angle_atom_site_label_1
_geom_angle_atom_site_label_2
_geom_angle_atom_site_label_3
_geom_angle_site_symmetry_1
_geom_angle_site_symmetry_2
_geom_angle_site_symmetry_3
_geom_angle
_geom_angle_publ_flag
C13 O1 C20 1_555 1_555 1_555 119.15(18) yes
C15 O2 C21 1_555 1_555 1_555 119.75(15) yes
O1 C13 C14 1_555 1_555 1_555 109.5(2) yes
O1 C13 C16 1_555 1_555 1_555 108.6(2) yes
C14 C13 C16 1_555 1_555 1_555 109.61(12) yes
O1 C13 C19 1_555 1_555 1_555 108.67(16) yes
C14 C13 C19 1_555 1_555 1_555 111.96(16) yes
C16 C13 C19 1_555 1_555 1_555 108.40(18) yes
C13 C14 C15 1_555 1_555 1_555 112.88(16) yes
O2 C15 C14 1_555 1_555 1_555 107.2(2) yes
O2 C15 C17 1_555 1_555 1_555 107.08(18) yes
C14 C15 C17 1_555 1_555 1_555 111.18(13) yes
C13 C16 C18 1_555 1_555 1_555 112.39(17) yes
O3 C17 C15 1_555 1_555 1_555 111.3(2) yes
O3 C17 C18 1_555 1_555 1_555 111.5(2) yes
C15 C17 C18 1_555 1_555 1_555 109.48(11) yes
O4 C18 C16 1_555 1_555 1_555 108.4(2) yes
O4 C18 C17 1_555 1_555 1_555 112.3(2) yes
C16 C18 C17 1_555 1_555 1_555 110.35(11) yes
O5 C19 O6 1_555 1_555 1_555 125.2(3) yes
O5 C19 C13 1_555 1_555 1_555 115.8(2) yes
O6 C19 C13 1_555 1_555 1_555 117.9(2) yes
O1 C20 O7 1_555 1_555 1_555 124.65(15) yes
O1 C20 C22 1_555 1_555 1_555 112.11(19) yes
O7 C20 C22 1_555 1_555 1_555 122.9(2) yes
O2 C21 O8 1_555 1_555 1_555 124.55(17) yes
O2 C21 C23 1_555 1_555 1_555 109.80(19) yes
O8 C21 C23 1_555 1_555 1_555 125.0(2) yes
C20 C22 C24 1_555 1_555 1_555 122.6(2) yes
C21 C23 C25 1_555 1_555 1_555 123.9(2) yes
C22 C24 C26 1_555 1_555 1_555 127.1(2) yes
C23 C25 C27 1_555 1_555 1_555 126.2(2) yes
C24 C26 C28 1_555 1_555 1_555 120.6(2) yes
C24 C26 C29 1_555 1_555 1_555 120.6(3) yes
C28 C26 C29 1_555 1_555 1_555 118.15(12) yes
C25 C27 C30 1_555 1_555 1_555 119.4(2) yes
C25 C27 C31 1_555 1_555 1_555 120.3(3) yes
C30 C27 C31 1_555 1_555 1_555 118.18(12) yes
C26 C28 C32 1_555 1_555 1_555 120.63(8) yes
C26 C29 C33 1_555 1_555 1_555 121.00(11) yes
C27 C30 C34 1_555 1_555 1_555 120.76(8) yes
C27 C31 C35 1_555 1_555 1_555 120.57(13) yes
O9 C32 C28 1_555 1_555 1_555 120.6(2) yes
O9 C32 C36 1_555 1_555 1_555 118.4(2) yes
C28 C32 C36 1_555 1_555 1_555 119.87(10) yes
C29 C33 C36 1_555 1_555 1_555 120.08(10) yes
O10 C34 C30 1_555 1_555 1_555 120.9(2) yes
O10 C34 C37 1_555 1_555 1_555 119.0(2) yes
C30 C34 C37 1_555 1_555 1_555 119.90(9) yes
C31 C35 C37 1_555 1_555 1_555 119.88(11) yes
O11 C36 C32 1_555 1_555 1_555 119.3(2) yes
O11 C36 C33 1_555 1_555 1_555 119.5(3) yes
C32 C36 C33 1_555 1_555 1_555 119.22(10) yes
O12 C37 C34 1_555 1_555 1_555 118.7(2) yes
O12 C37 C35 1_555 1_555 1_555 120.3(2) yes
C34 C37 C35 1_555 1_555 1_555 119.19(11) yes

loop_
_geom_bond_atom_site_label_1
_geom_bond_atom_site_label_2
_geom_bond_site_symmetry_1
_geom_bond_site_symmetry_2
_geom_bond_distance
_geom_bond_publ_flag
O1 C13 1_555 1_555 1.4555(13) yes
O1 C20 1_555 1_555 1.352(2) yes
O2 C15 1_555 1_555 1.4670(19) yes
O2 C21 1_555 1_555 1.351(2) yes
O3 C17 1_555 1_555 1.428(3) yes
O4 C18 1_555 1_555 1.438(2) yes
O5 C19 1_555 1_555 1.275(3) yes
O6 C19 1_555 1_555 1.227(3) yes
O7 C20 1_555 1_555 1.202(2) yes
O8 C21 1_555 1_555 1.207(2) yes
O9 C32 1_555 1_555 1.348(2) yes
O10 C34 1_555 1_555 1.354(2) yes
O11 C36 1_555 1_555 1.354(2) yes
O12 C37 1_555 1_555 1.356(2) yes
C13 O1 1_555 1_555 1.4555(13) yes
C13 C14 1_555 1_555 1.5352(12) yes
C13 C16 1_555 1_555 1.5301(12) yes
C13 C19 1_555 1_555 1.5182(15) yes
C14 C13 1_555 1_555 1.5352(12) yes
C14 C15 1_555 1_555 1.542(2) yes
C15 O2 1_555 1_555 1.4670(19) yes
C15 C14 1_555 1_555 1.542(2) yes
C15 C17 1_555 1_555 1.543(2) yes
C16 C13 1_555 1_555 1.5301(12) yes
C16 C18 1_555 1_555 1.5217(17) yes
C17 O3 1_555 1_555 1.428(3) yes
C17 C15 1_555 1_555 1.543(2) yes
C17 C18 1_555 1_555 1.5172(17) yes
C18 O4 1_555 1_555 1.438(2) yes
C18 C16 1_555 1_555 1.5217(17) yes
C18 C17 1_555 1_555 1.5172(17) yes
C19 O5 1_555 1_555 1.275(3) yes
C19 O6 1_555 1_555 1.227(3) yes
C19 C13 1_555 1_555 1.5182(15) yes
C20 O1 1_555 1_555 1.352(2) yes
C20 O7 1_555 1_555 1.202(2) yes
C20 C22 1_555 1_555 1.479(3) yes
C21 O2 1_555 1_555 1.351(2) yes
C21 O8 1_555 1_555 1.207(2) yes
C21 C23 1_555 1_555 1.477(3) yes
C22 C20 1_555 1_555 1.479(3) yes
C22 C24 1_555 1_555 1.329(3) yes
C23 C21 1_555 1_555 1.477(3) yes
C23 C25 1_555 1_555 1.319(3) yes
C24 C22 1_555 1_555 1.329(3) yes
C24 C26 1_555 1_555 1.460(3) yes
C25 C23 1_555 1_555 1.319(3) yes
C25 C27 1_555 1_555 1.465(3) yes
C26 C24 1_555 1_555 1.460(3) yes
C26 C28 1_555 1_555 1.3931(18) yes
C26 C29 1_555 1_555 1.387(2) yes
C27 C25 1_555 1_555 1.465(3) yes
C27 C30 1_555 1_555 1.3922(18) yes
C27 C31 1_555 1_555 1.384(2) yes
C28 C26 1_555 1_555 1.3931(18) yes
C28 C32 1_555 1_555 1.3864(16) yes
C29 C26 1_555 1_555 1.387(2) yes
C29 C33 1_555 1_555 1.3883(19) yes
C30 C27 1_555 1_555 1.3922(18) yes
C30 C34 1_555 1_555 1.3834(16) yes
C31 C27 1_555 1_555 1.384(2) yes
C31 C35 1_555 1_555 1.3811(19) yes
C32 O9 1_555 1_555 1.348(2) yes
C32 C28 1_555 1_555 1.3864(16) yes
C32 C36 1_555 1_555 1.3947(19) yes
C33 C29 1_555 1_555 1.3883(19) yes
C33 C36 1_555 1_555 1.389(2) yes
C34 O10 1_555 1_555 1.354(2) yes
C34 C30 1_555 1_555 1.3834(16) yes
C34 C37 1_555 1_555 1.3862(19) yes
C35 C31 1_555 1_555 1.3811(19) yes
C35 C37 1_555 1_555 1.382(2) yes
C36 O11 1_555 1_555 1.354(2) yes
C36 C32 1_555 1_555 1.3947(19) yes
C36 C33 1_555 1_555 1.389(2) yes
C37 O12 1_555 1_555 1.356(2) yes
C37 C34 1_555 1_555 1.3862(19) yes
C37 C35 1_555 1_555 1.382(2) yes

_cod_database_fobs_code 2022527
